data_7021087
loop_
_publ_author_name
'Less, Robert J.'
'Simmonds, Hayley R.'
'Dane, Sarah B. J.'
'Wright, Dominic S.'

_publ_section_title
;
 Stoichiometric and catalytic reactions of LiAlH4 with Me2NHBH3.
;
_journal_issue 18
_journal_name_full 'Dalton transactions (Cambridge, England : 2003)'
_journal_page_first 6337
_journal_page_last 6343
_journal_paper_doi 10.1039/c2dt32569a
_journal_volume 42
_journal_year 2013
_chemical_formula_moiety 'C8 H30 Al B2 Li N2 O'
_chemical_formula_sum 'C8 H30 Al B2 Li N2 O'
_chemical_formula_weight 225.88
_chemical_name_systematic
;
?
;
_space_group_IT_number 14
_symmetry_cell_setting monoclinic
_symmetry_space_group_name_Hall '-P 2yn'
_symmetry_space_group_name_H-M 'P 1 21/n 1'
_atom_sites_solution_hydrogens geom
_atom_sites_solution_primary direct
_atom_sites_solution_secondary difmap
_audit_creation_method SHELXL-97
_cell_angle_alpha 90.00
_cell_angle_beta 93.849(1)
_cell_angle_gamma 90.00
_cell_formula_units_Z 4
_cell_length_a 10.0663(3)
_cell_length_b 12.0196(3)
_cell_length_c 13.9142(5)
_cell_measurement_reflns_used 8630
_cell_measurement_temperature 180(2)
_cell_measurement_theta_max 30.03
_cell_measurement_theta_min 1.00
_cell_volume 1679.72(9)
_computing_cell_refinement 'HKL Scalepack (Otwinowski & Minor 1997)'
_computing_data_collection 'Collect (Nonius B.V. 1998)'
_computing_data_reduction
;
HKL Denzo and Scalepack (Otwinowski & Minor 1997)
;
_computing_publication_material 'SHELXL-97 (Sheldrick 1997)'
_computing_structure_refinement 'SHELXL-97 (Sheldrick 1997)'
_computing_structure_solution 'SIR-92 (Altomare et al. 1994)'
_diffrn_ambient_temperature 180(2)
_diffrn_measured_fraction_theta_full 0.981
_diffrn_measured_fraction_theta_max 0.981
_diffrn_measurement_device_type 'Nonius Kappa CCD'
_diffrn_measurement_method 'Thin slice \w and \f scans'
_diffrn_radiation_source 'fine-focus sealed tube'
_diffrn_radiation_type MoK\a
_diffrn_radiation_wavelength 0.71073
_diffrn_reflns_av_R_equivalents 0.0550
_diffrn_reflns_av_sigmaI/netI 0.0470
_diffrn_reflns_limit_h_max 14
_diffrn_reflns_limit_h_min -14
_diffrn_reflns_limit_k_max 16
_diffrn_reflns_limit_k_min -16
_diffrn_reflns_limit_l_max 19
_diffrn_reflns_limit_l_min -17
_diffrn_reflns_number 13233
_diffrn_reflns_theta_full 30.02
_diffrn_reflns_theta_max 30.02
_diffrn_reflns_theta_min 4.05
_exptl_absorpt_coefficient_mu 0.102
_exptl_absorpt_correction_T_max 0.957
_exptl_absorpt_correction_T_min 0.753
_exptl_absorpt_correction_type multi-scan
_exptl_absorpt_process_details
;
multi-scan from symmetry-related measurements
Sortav (Blessing 1995)
;
_exptl_crystal_colour colourless
_exptl_crystal_density_diffrn 0.893
_exptl_crystal_density_method 'not measured'
_exptl_crystal_description block
_exptl_crystal_F_000 504
_exptl_crystal_size_max 0.46
_exptl_crystal_size_mid 0.28
_exptl_crystal_size_min 0.23
_refine_diff_density_max 0.673
_refine_diff_density_min -0.311
_refine_diff_density_rms 0.046
_refine_ls_extinction_method none
_refine_ls_goodness_of_fit_ref 1.106
_refine_ls_hydrogen_treatment mixed
_refine_ls_matrix_type full
_refine_ls_number_parameters 166
_refine_ls_number_reflns 4803
_refine_ls_number_restraints 0
_refine_ls_restrained_S_all 1.106
_refine_ls_R_factor_all 0.0780
_refine_ls_R_factor_gt 0.0534
_refine_ls_shift/su_max 0.001
_refine_ls_shift/su_mean 0.000
_refine_ls_structure_factor_coef Fsqd
_refine_ls_weighting_details 'calc w=1/[\s^2^(Fo^2^)+(0.1126P)^2^+0.0234P] where P=(Fo^2^+2Fc^2^)/3'
_refine_ls_weighting_scheme calc
_refine_ls_wR_factor_gt 0.1730
_refine_ls_wR_factor_ref 0.1881
_reflns_number_gt 3235
_reflns_number_total 4803
_reflns_threshold_expression >2sigma(I)
_cod_data_source_file c2dt32569a.txt
_cod_data_source_block dw1248
_cod_original_sg_symbol_H-M P2(1)/n
_cod_database_code 7021087

loop_
_symmetry_equiv_pos_as_xyz
'x, y, z'
'-x+1/2, y+1/2, -z+1/2'
'-x, -y, -z'
'x-1/2, -y-1/2, z-1/2'

loop_
_atom_site_label
_atom_site_type_symbol
_atom_site_fract_x
_atom_site_fract_y
_atom_site_fract_z
_atom_site_U_iso_or_equiv
_atom_site_adp_type
_atom_site_occupancy
_atom_site_symmetry_multiplicity
_atom_site_calc_flag
_atom_site_refinement_flags
Al1 Al 0.20717(4) 0.15764(3) 0.77735(3) 0.03153(16) Uani 1 1 d .
H1A H 0.1036(17) 0.2350(14) 0.8009(12) 0.047 Uiso 1 1 d .
H1B H 0.3300(17) 0.2066(14) 0.7372(12) 0.047 Uiso 1 1 d .
N1 N 0.13559(11) 0.06831(9) 0.66941(8) 0.0338(3) Uani 1 1 d .
B1 B 0.03115(16) -0.01899(13) 0.70395(13) 0.0360(4) Uani 1 1 d .
H11 H 0.0812(18) -0.0770(15) 0.7561(13) 0.054 Uiso 1 1 d .
H12 H -0.0212(18) -0.0638(15) 0.6397(13) 0.054 Uiso 1 1 d .
H13 H -0.0382(18) 0.0216(15) 0.7487(13) 0.054 Uiso 1 1 d .
O1 O -0.13213(12) -0.25912(11) 0.74768(10) 0.0578(4) Uani 1 1 d .
Li1 Li 0.0257(2) -0.21837(19) 0.68508(19) 0.0396(5) Uani 1 1 d .
N2 N 0.27066(12) 0.07462(10) 0.88953(9) 0.0366(3) Uani 1 1 d .
B2 B 0.36689(19) 0.16618(14) 0.94161(14) 0.0413(4) Uani 1 1 d .
H21 H 0.373(2) 0.1524(15) 1.0172(15) 0.062 Uiso 1 1 d .
H22 H 0.472(2) 0.1597(15) 0.9128(15) 0.062 Uiso 1 1 d .
H23 H 0.3340(19) 0.2498(16) 0.9319(14) 0.062 Uiso 1 1 d .
C11 C 0.24020(16) 0.01160(13) 0.61786(12) 0.0447(4) Uani 1 1 d .
H11A H 0.1992 -0.0277 0.5617 0.067 Uiso 1 1 calc R
H11B H 0.2870 -0.0419 0.6611 0.067 Uiso 1 1 calc R
H11C H 0.3036 0.0668 0.5966 0.067 Uiso 1 1 calc R
C12 C 0.06581(18) 0.14841(12) 0.60207(12) 0.0467(4) Uani 1 1 d .
H12A H 0.0290 0.1086 0.5448 0.070 Uiso 1 1 calc R
H12B H 0.1290 0.2049 0.5828 0.070 Uiso 1 1 calc R
H12C H -0.0065 0.1845 0.6341 0.070 Uiso 1 1 calc R
C21 C 0.34771(18) -0.02829(12) 0.87457(13) 0.0541(5) Uani 1 1 d .
H21A H 0.3900 -0.0533 0.9363 0.081 Uiso 1 1 calc R
H21B H 0.4164 -0.0132 0.8296 0.081 Uiso 1 1 calc R
H21C H 0.2877 -0.0864 0.8479 0.081 Uiso 1 1 calc R
C22 C 0.1605(2) 0.04802(16) 0.95134(13) 0.0572(5) Uani 1 1 d .
H22A H 0.1975 0.0234 1.0147 0.086 Uiso 1 1 calc R
H22B H 0.1055 -0.0114 0.9213 0.086 Uiso 1 1 calc R
H22C H 0.1058 0.1145 0.9588 0.086 Uiso 1 1 calc R
C31 C -0.2659(2) -0.2439(3) 0.7161(2) 0.0979(9) Uani 1 1 d .
H31A H -0.3005 -0.1772 0.7479 0.117 Uiso 1 1 calc R
H31B H -0.3179 -0.3089 0.7361 0.117 Uiso 1 1 calc R
C32 C -0.2859(3) -0.2309(3) 0.6144(2) 0.1077(11) Uani 1 1 d .
H32A H -0.3815 -0.2293 0.5959 0.162 Uiso 1 1 calc R
H32B H -0.2447 -0.2933 0.5822 0.162 Uiso 1 1 calc R
H32C H -0.2451 -0.1610 0.5951 0.162 Uiso 1 1 calc R
C33 C -0.1163(3) -0.2759(3) 0.8531(2) 0.1046(10) Uani 1 1 d .
H33A H -0.0268 -0.2497 0.8771 0.126 Uiso 1 1 calc R
H33B H -0.1830 -0.2300 0.8841 0.126 Uiso 1 1 calc R
C34 C -0.1315(3) -0.3884(4) 0.8806(3) 0.1500(18) Uani 1 1 d .
H34A H -0.0952 -0.3986 0.9471 0.225 Uiso 1 1 calc R
H34B H -0.0837 -0.4366 0.8378 0.225 Uiso 1 1 calc R
H34C H -0.2263 -0.4080 0.8759 0.225 Uiso 1 1 calc R

loop_
_atom_site_aniso_label
_atom_site_aniso_U_11
_atom_site_aniso_U_22
_atom_site_aniso_U_33
_atom_site_aniso_U_23
_atom_site_aniso_U_13
_atom_site_aniso_U_12
Al1 0.0330(3) 0.0225(2) 0.0383(3) -0.00087(14) -0.00299(17) 0.00079(13)
N1 0.0346(6) 0.0281(5) 0.0380(6) -0.0015(4) -0.0024(5) 0.0007(4)
B1 0.0333(8) 0.0301(8) 0.0443(9) -0.0030(6) 0.0001(7) -0.0014(6)
O1 0.0425(7) 0.0623(8) 0.0702(9) 0.0053(6) 0.0156(6) -0.0123(5)
Li1 0.0352(13) 0.0333(12) 0.0502(15) 0.0002(10) 0.0028(10) -0.0002(9)
N2 0.0411(7) 0.0303(6) 0.0375(7) 0.0030(4) -0.0032(5) -0.0034(5)
B2 0.0466(10) 0.0353(9) 0.0405(9) 0.0017(6) -0.0075(7) -0.0047(7)
C11 0.0420(8) 0.0414(8) 0.0517(10) -0.0116(6) 0.0106(7) -0.0042(6)
C12 0.0576(10) 0.0377(8) 0.0426(9) 0.0052(6) -0.0130(7) -0.0022(6)
C21 0.0626(11) 0.0309(8) 0.0654(11) 0.0010(7) -0.0218(9) 0.0091(7)
C22 0.0614(11) 0.0666(11) 0.0435(10) 0.0056(8) 0.0039(8) -0.0243(9)
C31 0.0495(13) 0.138(2) 0.107(2) 0.0287(18) 0.0133(13) -0.0017(15)
C32 0.0717(17) 0.154(3) 0.096(2) 0.0183(19) -0.0049(15) -0.0330(18)
C33 0.094(2) 0.149(3) 0.0742(18) -0.0184(17) 0.0332(15) -0.0167(19)
C34 0.076(2) 0.228(4) 0.146(3) 0.113(3) 0.012(2) -0.017(2)

loop_
_atom_type_symbol
_atom_type_description
_atom_type_scat_dispersion_real
_atom_type_scat_dispersion_imag
_atom_type_scat_source
C C 0.0033 0.0016 'International Tables Vol C Tables 4.2.6.8 and 6.1.1.4'
H H 0.0000 0.0000 'International Tables Vol C Tables 4.2.6.8 and 6.1.1.4'
Li Li -0.0003 0.0001 'International Tables Vol C Tables 4.2.6.8 and 6.1.1.4'
N N 0.0061 0.0033 'International Tables Vol C Tables 4.2.6.8 and 6.1.1.4'
Al Al 0.0645 0.0514 'International Tables Vol C Tables 4.2.6.8 and 6.1.1.4'
O O 0.0106 0.0060 'International Tables Vol C Tables 4.2.6.8 and 6.1.1.4'
B B 0.0013 0.0007 'International Tables Vol C Tables 4.2.6.8 and 6.1.1.4'

loop_
_geom_angle_atom_site_label_1
_geom_angle_atom_site_label_2
_geom_angle_atom_site_label_3
_geom_angle
_geom_angle_site_symmetry_1
_geom_angle_site_symmetry_3
N2 Al1 N1 115.19(6) . .
N2 Al1 Li1 82.82(6) . 2_556
N1 Al1 Li1 132.10(6) . 2_556
N2 Al1 H1A 110.7(7) . .
N1 Al1 H1A 107.1(7) . .
Li1 Al1 H1A 106.5(7) 2_556 .
N2 Al1 H1B 105.4(7) . .
N1 Al1 H1B 101.5(7) . .
Li1 Al1 H1B 31.7(7) 2_556 .
H1A Al1 H1B 116.9(9) . .
C11 N1 C12 108.32(13) . .
C11 N1 B1 110.53(11) . .
C12 N1 B1 108.99(11) . .
C11 N1 Al1 112.95(9) . .
C12 N1 Al1 105.31(9) . .
B1 N1 Al1 110.53(9) . .
N1 B1 H11 109.6(9) . .
N1 B1 H12 110.8(9) . .
H11 B1 H12 112.6(13) . .
N1 B1 H13 110.0(10) . .
H11 B1 H13 101.0(13) . .
H12 B1 H13 112.4(13) . .
C31 O1 C33 111.50(19) . .
C31 O1 Li1 129.07(17) . .
C33 O1 Li1 116.49(16) . .
O1 Li1 B2 125.25(12) . 2_546
O1 Li1 Al1 122.42(11) . 2_546
B2 Li1 Al1 56.48(6) 2_546 2_546
O1 Li1 H11 101.6(5) . .
B2 Li1 H11 132.9(5) 2_546 .
Al1 Li1 H11 96.5(5) 2_546 .
O1 Li1 H12 101.2(5) . .
B2 Li1 H12 112.9(5) 2_546 .
Al1 Li1 H12 133.1(5) 2_546 .
H11 Li1 H12 55.2(7) . .
C21 N2 C22 108.68(13) . .
C21 N2 B2 109.25(12) . .
C22 N2 B2 109.75(13) . .
C21 N2 Al1 117.84(10) . .
C22 N2 Al1 111.19(10) . .
B2 N2 Al1 99.67(9) . .
N2 B2 Li1 109.45(12) . 2_556
N2 B2 H21 109.4(11) . .
Li1 B2 H21 140.6(11) 2_556 .
N2 B2 H22 109.6(10) . .
Li1 B2 H22 49.9(9) 2_556 .
H21 B2 H22 109.7(15) . .
N2 B2 H23 114.6(10) . .
Li1 B2 H23 62.6(11) 2_556 .
H21 B2 H23 105.7(14) . .
H22 B2 H23 107.7(14) . .
N1 C11 H11A 109.5 . .
N1 C11 H11B 109.5 . .
H11A C11 H11B 109.5 . .
N1 C11 H11C 109.5 . .
H11A C11 H11C 109.5 . .
H11B C11 H11C 109.5 . .
N1 C12 H12A 109.5 . .
N1 C12 H12B 109.5 . .
H12A C12 H12B 109.5 . .
N1 C12 H12C 109.5 . .
H12A C12 H12C 109.5 . .
H12B C12 H12C 109.5 . .
N2 C21 H21A 109.5 . .
N2 C21 H21B 109.5 . .
H21A C21 H21B 109.5 . .
N2 C21 H21C 109.5 . .
H21A C21 H21C 109.5 . .
H21B C21 H21C 109.5 . .
N2 C22 H22A 109.5 . .
N2 C22 H22B 109.5 . .
H22A C22 H22B 109.5 . .
N2 C22 H22C 109.5 . .
H22A C22 H22C 109.5 . .
H22B C22 H22C 109.5 . .
O1 C31 C32 113.2(2) . .
O1 C31 H31A 108.9 . .
C32 C31 H31A 108.9 . .
O1 C31 H31B 108.9 . .
C32 C31 H31B 108.9 . .
H31A C31 H31B 107.7 . .
C31 C32 H32A 109.5 . .
C31 C32 H32B 109.5 . .
H32A C32 H32B 109.5 . .
C31 C32 H32C 109.5 . .
H32A C32 H32C 109.5 . .
H32B C32 H32C 109.5 . .
C34 C33 O1 113.0(3) . .
C34 C33 H33A 109.0 . .
O1 C33 H33A 109.0 . .
C34 C33 H33B 109.0 . .
O1 C33 H33B 109.0 . .
H33A C33 H33B 107.8 . .
C33 C34 H34A 109.5 . .
C33 C34 H34B 109.5 . .
H34A C34 H34B 109.5 . .
C33 C34 H34C 109.5 . .
H34A C34 H34C 109.5 . .
H34B C34 H34C 109.5 . .

loop_
_geom_bond_atom_site_label_1
_geom_bond_atom_site_label_2
_geom_bond_distance
_geom_bond_site_symmetry_2
Al1 N2 1.9253(12) .
Al1 N1 1.9449(12) .
Al1 Li1 3.088(2) 2_556
Al1 H1A 1.451(17) .
Al1 H1B 1.509(17) .
N1 C11 1.4795(19) .
N1 C12 1.4866(19) .
N1 B1 1.5828(19) .
B1 H11 1.103(19) .
B1 H12 1.142(18) .
B1 H13 1.082(17) .
O1 C31 1.400(3) .
O1 C33 1.479(3) .
O1 Li1 1.926(3) .
Li1 B2 2.541(3) 2_546
Li1 Al1 3.088(2) 2_546
Li1 H11 2.026(18) .
Li1 H12 2.008(18) .
N2 C21 1.482(2) .
N2 C22 1.483(2) .
N2 B2 1.606(2) .
B2 Li1 2.541(3) 2_556
B2 H21 1.06(2) .
B2 H22 1.16(2) .
B2 H23 1.06(2) .
C11 H11A 0.9800 .
C11 H11B 0.9800 .
C11 H11C 0.9800 .
C12 H12A 0.9800 .
C12 H12B 0.9800 .
C12 H12C 0.9800 .
C21 H21A 0.9800 .
C21 H21B 0.9800 .
C21 H21C 0.9800 .
C22 H22A 0.9800 .
C22 H22B 0.9800 .
C22 H22C 0.9800 .
C31 C32 1.424(4) .
C31 H31A 0.9900 .
C31 H31B 0.9900 .
C32 H32A 0.9800 .
C32 H32B 0.9800 .
C32 H32C 0.9800 .
C33 C34 1.417(5) .
C33 H33A 0.9900 .
C33 H33B 0.9900 .
C34 H34A 0.9800 .
C34 H34B 0.9800 .
C34 H34C 0.9800 .
